data_2244154
loop_
_publ_author_name
'Irrou, Ezaddine'
'Elmachkouri, Younesse Ait'
'Oubella, Ali'
'Ouchtak, Hassan'
'Dalbouha, Samira'
'Mague, Joel T.'
'H\"okelek, Tuncer'
'El Ghayati, Lhoussaine'
'Sebbar, Nada Kheira'
'Taha, Mohamed Labd'

_publ_section_title
;
 Crystal structure determination, Hirshfeld surface, crystal void,
 intermolecular interaction energy analyses, as well as DFT and energy
 framework calculations of
 2-(4-oxo-4,5-dihydro-1<i>H</i>-pyrazolo[3,4-<i>d</i>]pyrimidin-1-yl)acetic
 acid
;
_journal_coeditor_code WM5656
_journal_issue 9
_journal_name_full 'Acta Crystallographica Section E'
_journal_page_first 953
_journal_page_last 960
_journal_paper_doi 10.1107/S2056989022008489
_journal_volume 78
_journal_year 2022
_chemical_formula_iupac 'C7 H6 N4 O3'
_chemical_formula_moiety 'C7 H6 N4 O3'
_chemical_formula_sum 'C7 H6 N4 O3'
_chemical_formula_weight 194.16
_chemical_name_systematic
;
2-(4-Oxo-4,5-dihydro-1<i>H</i>-pyrazolo[3,4-<i>d</i>]pyrimidin-1-yl)acetic acid
;
_space_group_crystal_system monoclinic
_space_group_IT_number 15
_space_group_name_Hall '-C 2yc'
_space_group_name_H-M_alt 'C 1 2/c 1'
_atom_sites_solution_hydrogens mixed
_atom_sites_solution_primary dual
_atom_sites_solution_secondary difmap
_audit_creation_method SHELXL-2018/3
_cell_angle_alpha 90
_cell_angle_beta 103.1220(10)
_cell_angle_gamma 90
_cell_formula_units_Z 8
_cell_length_a 15.3747(4)
_cell_length_b 4.66990(10)
_cell_length_c 23.0423(5)
_cell_measurement_reflns_used 5261
_cell_measurement_temperature 296(2)
_cell_measurement_theta_max 74.4099
_cell_measurement_theta_min 3.9398
_cell_volume 1611.20(6)
_computing_cell_refinement
;
<i>SAINT</i> (Bruker, 2016)
;
_computing_data_collection
;
<i>APEX3</i> (Bruker, 2016)
;
_computing_data_reduction
;
<i>SAINT</i> (Bruker, 2016)
;
_computing_molecular_graphics
;
<i>DIAMOND</i> (Brandenburg & Putz, 2012)
;
_computing_publication_material
;
<i>publCIF</i> (Westrip, 2010)
;
_computing_structure_refinement
;
<i>SHELXL</i> (Sheldrick, 2015<i>b</i>)
;
_computing_structure_solution
;
<i>SHELXT</i> (Sheldrick, 2015<i>a</i>)
;
_diffrn_ambient_temperature 296(2)
_diffrn_detector_area_resol_mean 10.4167
_diffrn_measured_fraction_theta_full 0.990
_diffrn_measured_fraction_theta_max 0.978
_diffrn_measurement_device_type 'Bruker D8 VENTURE PHOTON 100 CMOS'
_diffrn_measurement_method '\w scans'
_diffrn_radiation_monochromator mirror
_diffrn_radiation_type CuK\a
_diffrn_radiation_wavelength 1.54178
_diffrn_reflns_av_R_equivalents 0.0258
_diffrn_reflns_av_unetI/netI 0.0260
_diffrn_reflns_limit_h_max 18
_diffrn_reflns_limit_h_min -16
_diffrn_reflns_limit_k_max 5
_diffrn_reflns_limit_k_min -5
_diffrn_reflns_limit_l_max 28
_diffrn_reflns_limit_l_min -28
_diffrn_reflns_number 5850
_diffrn_reflns_theta_full 68.000
_diffrn_reflns_theta_max 74.402
_diffrn_reflns_theta_min 3.940
_diffrn_source 'INCOATEC I\mS micro--focus source'
_exptl_absorpt_coefficient_mu 1.111
_exptl_absorpt_correction_T_max 0.89
_exptl_absorpt_correction_T_min 0.81
_exptl_absorpt_correction_type multi-scan
_exptl_absorpt_process_details
;
(<i>SADABS</i>; Krause <i>et al.</i>, 2015)
;
_exptl_crystal_colour colourless
_exptl_crystal_density_diffrn 1.601
_exptl_crystal_density_method 'not measured'
_exptl_crystal_description block
_exptl_crystal_F_000 800
_exptl_crystal_size_max 0.236
_exptl_crystal_size_mid 0.176
_exptl_crystal_size_min 0.110
_refine_diff_density_max 0.248
_refine_diff_density_min -0.329
_refine_ls_extinction_coef 0.0304(14)
_refine_ls_extinction_expression Fc^*^=kFc[1+0.001xFc^2^\l^3^/sin(2\q)]^-1/4^
_refine_ls_extinction_method
;
<i>SHELXL 2018/3</i> (Sheldrick, 2015<i>b</i>)
;
_refine_ls_goodness_of_fit_ref 1.155
_refine_ls_hydrogen_treatment constr
_refine_ls_matrix_type full
_refine_ls_number_parameters 128
_refine_ls_number_reflns 1598
_refine_ls_number_restraints 0
_refine_ls_restrained_S_all 1.155
_refine_ls_R_factor_all 0.0490
_refine_ls_R_factor_gt 0.0476
_refine_ls_shift/su_max 0.000
_refine_ls_shift/su_mean 0.000
_refine_ls_structure_factor_coef Fsqd
_refine_ls_weighting_details 'w=1/[\s^2^(Fo^2^)+(0.0630P)^2^+0.6265P] where P=(Fo^2^+2Fc^2^)/3'
_refine_ls_weighting_scheme calc
_refine_ls_wR_factor_gt 0.1124
_refine_ls_wR_factor_ref 0.1143
_reflns_number_gt 1503
_reflns_number_total 1598
_reflns_threshold_expression 'I > 2\s(I)'
_cod_data_source_file wm5656sup1.cif
_cod_data_source_block I
_cod_original_sg_symbol_H-M 'C 2/c'
_cod_database_code 2244154
_shelx_space_group_comment
;
The symmetry employed for this shelxl refinement is uniquely defined
by the following loop, which should always be used as a source of
symmetry information in preference to the above space-group names.
They are only intended as comments.
;
_shelx_estimated_absorpt_t_min 0.780
_shelx_estimated_absorpt_t_max 0.888

loop_
_space_group_symop_operation_xyz
'x, y, z'
'-x, y, -z+1/2'
'x+1/2, y+1/2, z'
'-x+1/2, y+1/2, -z+1/2'
'-x, -y, -z'
'x, -y, z-1/2'
'-x+1/2, -y+1/2, -z'
'x+1/2, -y+1/2, z-1/2'

loop_
_atom_site_type_symbol
_atom_site_label
_atom_site_fract_x
_atom_site_fract_y
_atom_site_fract_z
_atom_site_U_iso_or_equiv
_atom_site_adp_type
_atom_site_calc_flag
_atom_site_occupancy
_atom_site_disorder_assembly
_atom_site_disorder_group
O O1 0.39351(7) 0.6126(2) 0.49522(5) 0.0517(4) Uani d 1 . .
H H1 0.491406 0.298878 0.457379 0.078 Uiso d 1 . .
O O2 0.17845(7) 0.3011(2) 0.24916(4) 0.0474(3) Uani d 1 . .
H H2A 0.169736 0.370596 0.213269 0.071 Uiso d 1 . .
O O3 0.07906(7) -0.0274(3) 0.20612(5) 0.0586(4) Uani d 1 . .
N N1 0.43440(7) 0.2658(3) 0.43684(5) 0.0417(3) Uani d 1 . .
N N2 0.33583(7) 0.0013(3) 0.36309(5) 0.0397(3) Uani d 1 . .
N N3 0.18190(7) 0.1198(3) 0.35967(5) 0.0375(3) Uani d 1 . .
C C1 0.37053(9) 0.4290(3) 0.45639(6) 0.0389(4) Uani d 1 . .
C C2 0.41582(9) 0.0694(3) 0.39270(6) 0.0421(4) Uani d 1 . .
H H2 0.463751 -0.024383 0.382697 0.051 Uiso calc 1 . .
C C3 0.27031(9) 0.1489(3) 0.38153(5) 0.0353(3) Uani d 1 . .
C C4 0.28199(9) 0.3561(3) 0.42577(5) 0.0376(3) Uani d 1 . .
N N4 0.13470(8) 0.3040(3) 0.38734(5) 0.0435(3) Uani d 1 . .
C C5 0.19481(10) 0.4438(3) 0.42717(6) 0.0438(4) Uani d 1 . .
H H5 0.181431 0.582221 0.452827 0.053 Uiso calc 1 . .
C C6 0.13600(9) -0.0569(3) 0.31065(6) 0.0410(4) Uani d 1 . .
H H6A 0.076673 -0.099206 0.316240 0.049 Uiso calc 1 . .
H H6B 0.167753 -0.237123 0.311870 0.049 Uiso calc 1 . .
C C7 0.12731(8) 0.0757(3) 0.24955(6) 0.0387(4) Uani d 1 . .

loop_
_atom_site_aniso_label
_atom_site_aniso_U_11
_atom_site_aniso_U_22
_atom_site_aniso_U_33
_atom_site_aniso_U_12
_atom_site_aniso_U_13
_atom_site_aniso_U_23
O1 0.0478(6) 0.0593(7) 0.0440(6) -0.0021(5) 0.0021(4) -0.0198(5)
O2 0.0562(6) 0.0484(6) 0.0337(5) -0.0094(5) 0.0024(4) 0.0066(4)
O3 0.0537(7) 0.0787(8) 0.0370(6) -0.0145(6) -0.0030(5) -0.0075(5)
N1 0.0377(6) 0.0487(7) 0.0362(6) -0.0022(5) 0.0031(5) -0.0063(5)
N2 0.0409(6) 0.0435(6) 0.0333(6) -0.0011(5) 0.0057(5) -0.0058(5)
N3 0.0373(6) 0.0434(6) 0.0300(6) -0.0026(5) 0.0040(4) -0.0002(4)
C1 0.0435(7) 0.0425(7) 0.0293(6) -0.0021(6) 0.0050(5) -0.0036(5)
C2 0.0418(7) 0.0470(8) 0.0366(7) 0.0006(6) 0.0069(6) -0.0051(6)
C3 0.0380(7) 0.0392(7) 0.0278(6) -0.0021(5) 0.0056(5) 0.0016(5)
C4 0.0405(7) 0.0425(7) 0.0290(6) -0.0013(5) 0.0062(5) -0.0019(5)
N4 0.0415(6) 0.0525(7) 0.0364(6) 0.0021(5) 0.0087(5) -0.0001(5)
C5 0.0452(8) 0.0510(8) 0.0348(7) 0.0026(6) 0.0081(6) -0.0050(6)
C6 0.0418(7) 0.0433(8) 0.0348(7) -0.0092(6) 0.0018(5) -0.0003(5)
C7 0.0354(7) 0.0446(8) 0.0336(7) 0.0004(5) 0.0024(5) -0.0018(5)

loop_
_atom_type_symbol
_atom_type_description
_atom_type_scat_dispersion_real
_atom_type_scat_dispersion_imag
_atom_type_scat_source
C C 0.0181 0.0091 'International Tables Vol C Tables 4.2.6.8 and 6.1.1.4'
H H 0.0000 0.0000 'International Tables Vol C Tables 4.2.6.8 and 6.1.1.4'
N N 0.0311 0.0180 'International Tables Vol C Tables 4.2.6.8 and 6.1.1.4'
O O 0.0492 0.0322 'International Tables Vol C Tables 4.2.6.8 and 6.1.1.4'

loop_
_geom_angle_atom_site_label_1
_geom_angle_atom_site_label_2
_geom_angle_atom_site_label_3
_geom_angle_site_symmetry_1
_geom_angle_site_symmetry_3
_geom_angle
_geom_angle_publ_flag
C7 O2 H2A . . 110.0 ?
C2 N1 C1 . . 124.73(11) ?
C2 N1 H1 . . 121.4 ?
C1 N1 H1 . . 113.9 ?
C2 N2 C3 . . 112.91(12) ?
C3 N3 N4 . . 111.03(11) ?
C3 N3 C6 . . 128.49(12) ?
N4 N3 C6 . . 120.31(11) ?
O1 C1 N1 . . 120.51(13) ?
O1 C1 C4 . . 127.62(13) ?
N1 C1 C4 . . 111.86(11) ?
N2 C2 N1 . . 124.94(13) ?
N2 C2 H2 . . 117.5 ?
N1 C2 H2 . . 117.5 ?
N3 C3 N2 . . 125.93(12) ?
N3 C3 C4 . . 107.27(12) ?
N2 C3 C4 . . 126.80(12) ?
C3 C4 C5 . . 104.74(12) ?
C3 C4 C1 . . 118.71(12) ?
C5 C4 C1 . . 136.54(13) ?
C5 N4 N3 . . 105.83(11) ?
N4 C5 C4 . . 111.12(13) ?
N4 C5 H5 . . 124.4 ?
C4 C5 H5 . . 124.4 ?
N3 C6 C7 . . 114.60(11) ?
N3 C6 H6A . . 108.6 ?
C7 C6 H6A . . 108.6 ?
N3 C6 H6B . . 108.6 ?
C7 C6 H6B . . 108.6 ?
H6A C6 H6B . . 107.6 ?
O3 C7 O2 . . 124.87(13) ?
O3 C7 C6 . . 121.10(13) ?
O2 C7 C6 . . 113.99(11) ?

loop_
_geom_bond_atom_site_label_1
_geom_bond_atom_site_label_2
_geom_bond_site_symmetry_2
_geom_bond_distance
_geom_bond_publ_flag
O1 C1 . 1.2315(17) ?
O2 C7 . 1.3148(17) ?
O2 H2A . 0.8701 ?
O3 C7 . 1.2028(17) ?
N1 C2 . 1.3512(18) ?
N1 C1 . 1.3961(18) ?
N1 H1 . 0.9098 ?
N2 C2 . 1.3030(18) ?
N2 C3 . 1.3655(17) ?
N3 C3 . 1.3449(17) ?
N3 N4 . 1.3723(16) ?
N3 C6 . 1.4468(17) ?
C1 C4 . 1.4251(18) ?
C2 H2 . 0.9300 ?
C3 C4 . 1.3872(19) ?
C4 C5 . 1.4090(19) ?
N4 C5 . 1.3182(19) ?
C5 H5 . 0.9300 ?
C6 C7 . 1.5160(18) ?
C6 H6A . 0.9700 ?
C6 H6B . 0.9700 ?

loop_
_geom_hbond_atom_site_label_D
_geom_hbond_atom_site_label_H
_geom_hbond_atom_site_label_A
_geom_hbond_site_symmetry_A
_geom_hbond_distance_DH
_geom_hbond_distance_HA
_geom_hbond_distance_DA
_geom_hbond_angle_DHA
_geom_hbond_publ_flag
N1 H1 O1 5_666 0.91 1.90 2.8094(16) 175 yes
O2 H2A N2 4 0.87 1.85 2.7120(14) 173 yes
C5 H5 O1 7_566 0.93 2.33 3.2305(18) 164 yes
C6 H6A O3 2 0.97 2.36 3.2436(18) 152 yes
C6 H6B Cg1 1_545 0.97 2.98 3.7387(15) 136 y

loop_
_geom_torsion_atom_site_label_1
_geom_torsion_atom_site_label_2
_geom_torsion_atom_site_label_3
_geom_torsion_atom_site_label_4
_geom_torsion_site_symmetry_1
_geom_torsion_site_symmetry_2
_geom_torsion_site_symmetry_3
_geom_torsion_site_symmetry_4
_geom_torsion
_geom_torsion_publ_flag
C2 N1 C1 O1 . . . . -176.82(13) ?
C2 N1 C1 C4 . . . . 2.4(2) ?
C3 N2 C2 N1 . . . . -0.6(2) ?
C1 N1 C2 N2 . . . . -1.4(2) ?
N4 N3 C3 N2 . . . . -178.88(12) ?
C6 N3 C3 N2 . . . . -3.7(2) ?
N4 N3 C3 C4 . . . . 0.92(15) ?
C6 N3 C3 C4 . . . . 176.06(12) ?
C2 N2 C3 N3 . . . . -179.00(13) ?
C2 N2 C3 C4 . . . . 1.2(2) ?
N3 C3 C4 C5 . . . . -0.49(15) ?
N2 C3 C4 C5 . . . . 179.30(13) ?
N3 C3 C4 C1 . . . . -179.86(11) ?
N2 C3 C4 C1 . . . . -0.1(2) ?
O1 C1 C4 C3 . . . . 177.49(14) ?
N1 C1 C4 C3 . . . . -1.64(18) ?
O1 C1 C4 C5 . . . . -1.6(3) ?
N1 C1 C4 C5 . . . . 179.24(15) ?
C3 N3 N4 C5 . . . . -0.97(15) ?
C6 N3 N4 C5 . . . . -176.57(12) ?
N3 N4 C5 C4 . . . . 0.64(16) ?
C3 C4 C5 N4 . . . . -0.10(16) ?
C1 C4 C5 N4 . . . . 179.09(15) ?
C3 N3 C6 C7 . . . . -83.22(17) ?
N4 N3 C6 C7 . . . . 91.53(15) ?
N3 C6 C7 O3 . . . . -168.31(14) ?
N3 C6 C7 O2 . . . . 13.70(18) ?

_cod_database_fobs_code 2244154
